data_7127637
loop_
_publ_author_name
'Takemoto, Shin'
'Yoshii, Kaname'
'Yamano, Takahiro'
'Tsurusaki, Akihiro'
'Matsuzaka, Hiroyuki'

_publ_section_title
;
 Metal-metal multiple bond formation induced by \s-acceptor Lewis acid
 ligands.
;
_journal_issue 7
_journal_name_full 'Chemical communications (Cambridge, England)'
_journal_page_first 923
_journal_page_last 926
_journal_paper_doi 10.1039/d0cc07278h
_journal_volume 57
_journal_year 2021
_chemical_formula_moiety 'C32 H42 Cl2 N2 Pb Ru2'
_chemical_formula_sum 'C32 H42 Cl2 N2 Pb Ru2'
_chemical_formula_weight 934.94
_space_group_crystal_system orthorhombic
_space_group_IT_number 61
_space_group_name_Hall '-P 2ac 2ab'
_space_group_name_H-M_alt 'P b c a'
_atom_sites_solution_hydrogens geom
_atom_sites_solution_primary direct
_atom_sites_solution_secondary difmap
_audit_update_record
;
2020-10-29 deposited with the CCDC.	2020-12-18 downloaded from the CCDC.
;
_cell_angle_alpha 90.0000
_cell_angle_beta 90.0000
_cell_angle_gamma 90.0000
_cell_formula_units_Z 8
_cell_length_a 17.5750(6)
_cell_length_b 18.5880(6)
_cell_length_c 20.2407(8)
_cell_measurement_reflns_used 29500
_cell_measurement_temperature 296
_cell_measurement_theta_max 27.41
_cell_measurement_theta_min 3.07
_cell_volume 6612.3(4)
_computing_cell_refinement 'RAPID AUTO'
_computing_data_collection 'RAPID AUTO (Rigaku, ????)'
_computing_data_reduction 'RAPID AUTO'
_computing_molecular_graphics 'CrystalStructure 4.1.1'
_computing_publication_material 'CrystalStructure 4.1.1 (Rigaku, 2015)'
_computing_structure_refinement 'SHELXL97 (Sheldrick, 2008)'
_computing_structure_solution 'SIR92 (Altomare, et al., 1994)'
_diffrn_ambient_temperature 296
_diffrn_detector_area_resol_mean 10.000
_diffrn_measured_fraction_theta_full 0.998
_diffrn_measured_fraction_theta_max 0.996
_diffrn_measurement_device_type 'Rigaku R-AXIS RAPID'
_diffrn_measurement_method \w
_diffrn_radiation_type 'Mo K\a'
_diffrn_radiation_wavelength 0.71075
_diffrn_reflns_av_R_equivalents 0.1107
_diffrn_reflns_Laue_measured_fraction_full 0.998
_diffrn_reflns_Laue_measured_fraction_max 0.996
_diffrn_reflns_limit_h_max 22
_diffrn_reflns_limit_h_min -22
_diffrn_reflns_limit_k_max 22
_diffrn_reflns_limit_k_min -24
_diffrn_reflns_limit_l_max 26
_diffrn_reflns_limit_l_min -26
_diffrn_reflns_number 57606
_diffrn_reflns_point_group_measured_fraction_full 0.998
_diffrn_reflns_point_group_measured_fraction_max 0.996
_diffrn_reflns_theta_full 25.242
_diffrn_reflns_theta_max 27.426
_diffrn_reflns_theta_min 3.070
_diffrn_standards_number 0
_exptl_absorpt_coefficient_mu 6.176
_exptl_absorpt_correction_T_max 0.884
_exptl_absorpt_correction_T_min 0.291
_exptl_absorpt_correction_type multi-scan
_exptl_absorpt_process_details 'ABSCOR (Rigaku, 1995)'
_exptl_crystal_colour black
_exptl_crystal_density_diffrn 1.878
_exptl_crystal_density_method 'not measured'
_exptl_crystal_description platelet
_exptl_crystal_F_000 3616.00
_exptl_crystal_size_max 0.500
_exptl_crystal_size_mid 0.050
_exptl_crystal_size_min 0.020
_refine_diff_density_max 0.62
_refine_diff_density_min -0.68
_refine_ls_extinction_method none
_refine_ls_goodness_of_fit_ref 1.000
_refine_ls_hydrogen_treatment constr
_refine_ls_number_parameters 352
_refine_ls_number_reflns 7513
_refine_ls_number_restraints 0
_refine_ls_R_factor_all 0.0999
_refine_ls_R_factor_gt 0.0440
_refine_ls_shift/su_max 0.001
_refine_ls_structure_factor_coef Fsqd
_refine_ls_weighting_details 'w = 1/[\s^2^(Fo^2^)+(0.0271P)^2^+2.9916P] where P=(Fo^2^+2Fc^2^)/3'
_refine_ls_weighting_scheme calc
_refine_ls_wR_factor_gt 0.0637
_refine_ls_wR_factor_ref 0.0741
_reflns_Friedel_coverage 0.000
_reflns_number_gt 4544
_reflns_number_total 7513
_reflns_threshold_expression F^2^>2.0\s(F^2^)
_cod_data_source_file d0cc07278h2.cif
_cod_data_source_block yamano-Ru2PbCl2
_cod_depositor_comments 'Adding full bibliography for 7127634--7127637.cif.'
_cod_database_code 7127637

loop_
_space_group_symop_id
_space_group_symop_operation_xyz
1 +X,+Y,+Z
2 1/2+X,1/2-Y,-Z
3 -X,1/2+Y,1/2-Z
4 1/2-X,-Y,1/2+Z
5 -X,-Y,-Z
6 -1/2-X,-1/2+Y,+Z
7 +X,-1/2-Y,-1/2+Z
8 -1/2+X,+Y,-1/2-Z

loop_
_atom_site_label
_atom_site_type_symbol
_atom_site_fract_x
_atom_site_fract_y
_atom_site_fract_z
_atom_site_U_iso_or_equiv
_atom_site_adp_type
_atom_site_occupancy
_atom_site_site_symmetry_order
_atom_site_calc_flag
_atom_site_refinement_flags_posn
_atom_site_refinement_flags_adp
_atom_site_refinement_flags_occupancy
_atom_site_disorder_assembly
_atom_site_disorder_group
Pb1 Pb 0.27183(2) 0.30304(2) 0.13439(2) 0.05093(9) Uani 1 1 d . . . . .
Ru1 Ru 0.23265(2) 0.15519(2) 0.13536(2) 0.03394(11) Uani 1 1 d . . . . .
Ru2 Ru 0.34253(2) 0.18572(2) 0.06802(2) 0.03414(11) Uani 1 1 d . . . . .
Cl1 Cl 0.37688(12) 0.29386(9) 0.24243(10) 0.0820(6) Uani 1 1 d . . . . .
Cl2 Cl 0.17703(11) 0.33621(9) 0.02362(11) 0.0815(6) Uani 1 1 d . . . . .
N1 N 0.3447(2) 0.1471(2) 0.1636(2) 0.0359(11) Uani 1 1 d . . . . .
H1 H 0.3577 0.1859 0.1944 0.043 Uiso 1 1 calc R U . . .
N2 N 0.2333(2) 0.1716(2) 0.0342(2) 0.0370(11) Uani 1 1 d . . . . .
H2 H 0.2102 0.2181 0.0233 0.044 Uiso 1 1 calc R U . . .
C1 C 0.3832(3) 0.0822(3) 0.1819(3) 0.0394(14) Uani 1 1 d . . . . .
C2 C 0.4348(3) 0.0824(4) 0.2337(3) 0.0560(18) Uani 1 1 d . . . . .
H2A H 0.4424 0.1243 0.2580 0.067 Uiso 1 1 calc R U . . .
C3 C 0.4749(4) 0.0210(4) 0.2497(4) 0.070(2) Uani 1 1 d . . . . .
H3 H 0.5094 0.0218 0.2844 0.084 Uiso 1 1 calc R U . . .
C4 C 0.4641(4) -0.0414(4) 0.2146(4) 0.0619(19) Uani 1 1 d . . . . .
H4 H 0.4919 -0.0824 0.2251 0.074 Uiso 1 1 calc R U . . .
C5 C 0.4123(3) -0.0430(3) 0.1642(3) 0.0542(17) Uani 1 1 d . . . . .
H5 H 0.4039 -0.0852 0.1407 0.065 Uiso 1 1 calc R U . . .
C6 C 0.3722(3) 0.0193(3) 0.1484(3) 0.0460(16) Uani 1 1 d . . . . .
H6 H 0.3370 0.0180 0.1141 0.055 Uiso 1 1 calc R U . . .
C7 C 0.2111(3) 0.1186(3) -0.0122(3) 0.0424(15) Uani 1 1 d . . . . .
C8 C 0.1619(4) 0.1380(3) -0.0630(3) 0.068(2) Uani 1 1 d . . . . .
H8 H 0.1446 0.1852 -0.0660 0.081 Uiso 1 1 calc R U . . .
C9 C 0.1385(5) 0.0877(4) -0.1091(4) 0.089(3) Uani 1 1 d . . . . .
H9 H 0.1057 0.1011 -0.1430 0.107 Uiso 1 1 calc R U . . .
C10 C 0.1638(4) 0.0176(4) -0.1047(4) 0.077(2) Uani 1 1 d . . . . .
H10 H 0.1472 -0.0164 -0.1351 0.093 Uiso 1 1 calc R U . . .
C11 C 0.2127(4) -0.0017(3) -0.0561(4) 0.062(2) Uani 1 1 d . . . . .
H11 H 0.2306 -0.0487 -0.0538 0.075 Uiso 1 1 calc R U . . .
C12 C 0.2359(3) 0.0484(3) -0.0103(3) 0.0497(16) Uani 1 1 d . . . . .
H12 H 0.2693 0.0344 0.0229 0.060 Uiso 1 1 calc R U . . .
C13 C 0.1386(4) 0.1926(3) 0.2033(4) 0.066(2) Uani 1 1 d . . . . .
C14 C 0.1083(4) 0.1601(7) 0.1477(4) 0.094(3) Uani 1 1 d . . . . .
C15 C 0.1290(6) 0.0881(7) 0.1468(5) 0.100(4) Uani 1 1 d . . . . .
C16 C 0.1739(4) 0.0748(3) 0.2000(5) 0.070(2) Uani 1 1 d . . . . .
C17 C 0.1832(3) 0.1402(4) 0.2355(3) 0.0522(17) Uani 1 1 d . . . . .
C18 C 0.1218(6) 0.2662(4) 0.2277(6) 0.196(7) Uani 1 1 d . . . . .
H18A H 0.1505 0.2752 0.2672 0.235 Uiso 1 1 calc R U . . .
H18B H 0.1357 0.3007 0.1945 0.235 Uiso 1 1 calc R U . . .
H18C H 0.0685 0.2704 0.2370 0.235 Uiso 1 1 calc R U . . .
C19 C 0.0521(5) 0.1979(9) 0.1023(6) 0.257(10) Uani 1 1 d . . . . .
H19A H 0.0382 0.1662 0.0669 0.308 Uiso 1 1 calc R U . . .
H19B H 0.0075 0.2109 0.1269 0.308 Uiso 1 1 calc R U . . .
H19C H 0.0752 0.2405 0.0845 0.308 Uiso 1 1 calc R U . . .
C20 C 0.0984(7) 0.0341(8) 0.0986(6) 0.261(10) Uani 1 1 d . . . . .
H20A H 0.0683 0.0583 0.0659 0.313 Uiso 1 1 calc R U . . .
H20B H 0.1399 0.0097 0.0775 0.313 Uiso 1 1 calc R U . . .
H20C H 0.0673 -0.0003 0.1216 0.313 Uiso 1 1 calc R U . . .
C21 C 0.2002(6) 0.0020(4) 0.2210(7) 0.203(8) Uani 1 1 d . . . . .
H21A H 0.2313 0.0063 0.2599 0.244 Uiso 1 1 calc R U . . .
H21B H 0.1569 -0.0277 0.2306 0.244 Uiso 1 1 calc R U . . .
H21C H 0.2294 -0.0195 0.1861 0.244 Uiso 1 1 calc R U . . .
C22 C 0.2254(5) 0.1502(6) 0.2997(4) 0.143(5) Uani 1 1 d . . . . .
H22A H 0.2514 0.1065 0.3109 0.171 Uiso 1 1 calc R U . . .
H22B H 0.2617 0.1884 0.2950 0.171 Uiso 1 1 calc R U . . .
H22C H 0.1899 0.1621 0.3340 0.171 Uiso 1 1 calc R U . . .
C23 C 0.4234(4) 0.2721(3) 0.0318(4) 0.0516(17) Uani 1 1 d . . . . .
C24 C 0.3872(3) 0.2388(4) -0.0234(3) 0.0524(17) Uani 1 1 d . . . . .
C25 C 0.4099(4) 0.1645(3) -0.0242(3) 0.0538(17) Uani 1 1 d . . . . .
C26 C 0.4575(4) 0.1524(3) 0.0302(4) 0.0558(18) Uani 1 1 d . . . . .
C27 C 0.4644(3) 0.2178(3) 0.0644(3) 0.0519(17) Uani 1 1 d . . . . .
C28 C 0.4234(4) 0.3514(3) 0.0473(4) 0.086(3) Uani 1 1 d . . . . .
H28A H 0.3902 0.3760 0.0171 0.104 Uiso 1 1 calc R U . . .
H28B H 0.4059 0.3588 0.0917 0.104 Uiso 1 1 calc R U . . .
H28C H 0.4741 0.3700 0.0429 0.104 Uiso 1 1 calc R U . . .
C29 C 0.3407(4) 0.2758(4) -0.0752(4) 0.090(3) Uani 1 1 d . . . . .
H29A H 0.3229 0.2411 -0.1067 0.108 Uiso 1 1 calc R U . . .
H29B H 0.2979 0.2990 -0.0548 0.108 Uiso 1 1 calc R U . . .
H29C H 0.3713 0.3112 -0.0972 0.108 Uiso 1 1 calc R U . . .
C30 C 0.3940(4) 0.1126(4) -0.0790(4) 0.100(3) Uani 1 1 d . . . . .
H30A H 0.3596 0.1342 -0.1100 0.120 Uiso 1 1 calc R U . . .
H30B H 0.4407 0.1006 -0.1010 0.120 Uiso 1 1 calc R U . . .
H30C H 0.3715 0.0698 -0.0612 0.120 Uiso 1 1 calc R U . . .
C31 C 0.4997(4) 0.0849(3) 0.0449(4) 0.095(3) Uani 1 1 d . . . . .
H31A H 0.5281 0.0907 0.0851 0.114 Uiso 1 1 calc R U . . .
H31B H 0.4643 0.0459 0.0498 0.114 Uiso 1 1 calc R U . . .
H31C H 0.5341 0.0745 0.0093 0.114 Uiso 1 1 calc R U . . .
C32 C 0.5161(4) 0.2289(4) 0.1249(4) 0.086(3) Uani 1 1 d . . . . .
H32A H 0.5117 0.2777 0.1400 0.104 Uiso 1 1 calc R U . . .
H32B H 0.5010 0.1967 0.1595 0.104 Uiso 1 1 calc R U . . .
H32C H 0.5680 0.2193 0.1128 0.104 Uiso 1 1 calc R U . . .

loop_
_atom_site_aniso_label
_atom_site_aniso_U_11
_atom_site_aniso_U_22
_atom_site_aniso_U_33
_atom_site_aniso_U_23
_atom_site_aniso_U_13
_atom_site_aniso_U_12
Pb1 0.05244(15) 0.03781(11) 0.06253(18) -0.01180(13) 0.00526(14) -0.00009(12)
Ru1 0.0313(2) 0.0384(2) 0.0322(3) -0.0039(2) 0.0010(2) -0.0020(2)
Ru2 0.0338(2) 0.0348(2) 0.0338(3) -0.0002(2) 0.0033(2) 0.0013(2)
Cl1 0.1042(15) 0.0737(11) 0.0682(14) -0.0281(10) -0.0170(12) -0.0129(11)
Cl2 0.0813(14) 0.0698(11) 0.0933(16) 0.0065(11) -0.0095(12) 0.0307(10)
N1 0.034(2) 0.038(2) 0.036(3) -0.002(2) 0.000(2) 0.000(2)
N2 0.038(3) 0.040(2) 0.033(3) -0.002(2) 0.002(2) 0.002(2)
C1 0.034(3) 0.048(3) 0.037(4) 0.000(3) -0.003(3) -0.001(3)
C2 0.051(4) 0.072(4) 0.045(4) 0.004(4) -0.014(3) -0.012(4)
C3 0.055(4) 0.091(5) 0.063(5) 0.023(5) -0.028(4) 0.009(4)
C4 0.048(4) 0.063(4) 0.074(6) 0.021(4) -0.007(4) 0.015(4)
C5 0.051(4) 0.050(4) 0.061(5) 0.006(3) 0.002(4) 0.001(3)
C6 0.041(3) 0.047(3) 0.050(4) 0.013(3) -0.014(3) -0.002(3)
C7 0.040(4) 0.053(3) 0.034(4) -0.002(3) -0.003(3) 0.008(3)
C8 0.084(5) 0.061(4) 0.058(5) -0.017(4) -0.032(4) 0.020(4)
C9 0.101(6) 0.106(6) 0.061(5) -0.027(5) -0.044(5) 0.022(5)
C10 0.078(5) 0.093(5) 0.061(5) -0.038(5) -0.018(4) 0.004(5)
C11 0.070(5) 0.061(4) 0.057(5) -0.021(4) -0.010(4) 0.008(4)
C12 0.058(4) 0.055(4) 0.036(4) -0.002(3) -0.001(3) 0.005(3)
C13 0.077(5) 0.043(3) 0.080(6) 0.016(4) 0.051(5) 0.015(4)
C14 0.031(4) 0.205(11) 0.046(6) 0.032(7) 0.007(4) -0.002(6)
C15 0.083(7) 0.155(9) 0.062(7) -0.046(7) 0.032(5) -0.074(7)
C16 0.070(5) 0.042(3) 0.097(7) 0.012(4) 0.045(5) -0.001(4)
C17 0.043(4) 0.088(5) 0.027(4) -0.001(3) 0.007(3) -0.021(4)
C18 0.265(13) 0.052(5) 0.270(15) 0.016(7) 0.230(12) 0.031(7)
C19 0.042(5) 0.57(3) 0.154(11) 0.201(16) -0.002(7) 0.032(10)
C20 0.237(14) 0.39(2) 0.152(11) -0.178(13) 0.118(10) -0.272(15)
C21 0.195(12) 0.075(6) 0.340(19) 0.104(9) 0.187(13) 0.059(7)
C22 0.106(7) 0.288(14) 0.034(5) 0.020(7) -0.005(5) -0.080(8)
C23 0.050(4) 0.044(3) 0.061(5) 0.007(3) 0.021(4) -0.002(3)
C24 0.042(4) 0.073(4) 0.042(4) 0.018(4) 0.012(3) 0.006(3)
C25 0.061(4) 0.054(4) 0.046(4) -0.009(4) 0.023(4) -0.005(3)
C26 0.045(4) 0.050(4) 0.073(5) 0.015(4) 0.026(4) 0.006(3)
C27 0.035(3) 0.065(4) 0.056(4) 0.014(4) 0.004(3) -0.007(3)
C28 0.094(6) 0.047(4) 0.119(8) -0.005(4) 0.050(5) -0.012(4)
C29 0.076(5) 0.135(7) 0.059(5) 0.036(5) 0.006(4) 0.011(5)
C30 0.107(7) 0.111(6) 0.081(7) -0.042(5) 0.044(5) -0.017(5)
C31 0.061(5) 0.076(5) 0.148(9) 0.028(5) 0.044(5) 0.026(4)
C32 0.050(4) 0.114(6) 0.095(7) 0.033(5) -0.006(4) -0.028(4)

loop_
_atom_type_symbol
_atom_type_description
_atom_type_scat_dispersion_real
_atom_type_scat_dispersion_imag
_atom_type_scat_source
C C 0.0033 0.0016
;
International Tables for Crystallography
(Vol. C, Tables 4.2.6.8 and 6.1.1.4)
;
H H 0.0000 0.0000
;
International Tables for Crystallography
(Vol. C, Table 6.1.1.4)
;
Cl Cl 0.1484 0.1585
;
International Tables for Crystallography
(Vol. C, Tables 4.2.6.8 and 6.1.1.4)
;
N N 0.0061 0.0033
;
International Tables for Crystallography
(Vol. C, Tables 4.2.6.8 and 6.1.1.4)
;
Pb Pb -3.3944 10.1111
;
International Tables for Crystallography
(Vol. C, Tables 4.2.6.8 and 6.1.1.4)
;
Ru Ru -1.2594 0.8363
;
International Tables for Crystallography
(Vol. C, Tables 4.2.6.8 and 6.1.1.4)
;

loop_
_geom_angle_atom_site_label_1
_geom_angle_atom_site_label_2
_geom_angle_atom_site_label_3
_geom_angle
_geom_angle_site_symmetry_1
_geom_angle_site_symmetry_3
_geom_angle_publ_flag
Ru1 Pb1 Ru2 50.678(13) . . ?
Ru1 Pb1 Cl2 94.18(4) . . ?
Ru2 Pb1 Cl2 92.84(4) . . ?
Ru1 Pb1 Cl1 95.37(4) . . ?
Ru2 Pb1 Cl1 91.91(4) . . ?
Cl2 Pb1 Cl1 170.30(5) . . ?
N1 Ru1 N2 106.26(17) . . ?
N1 Ru1 C14 157.3(3) . . ?
N2 Ru1 C14 96.4(2) . . ?
N1 Ru1 C15 135.7(4) . . ?
N2 Ru1 C15 101.0(3) . . ?
C14 Ru1 C15 36.6(3) . . ?
N1 Ru1 C17 96.4(2) . . ?
N2 Ru1 C17 157.3(2) . . ?
C14 Ru1 C17 60.9(3) . . ?
C15 Ru1 C17 60.9(3) . . ?
N1 Ru1 C16 103.3(3) . . ?
N2 Ru1 C16 132.8(3) . . ?
C14 Ru1 C16 60.2(3) . . ?
C15 Ru1 C16 35.4(3) . . ?
C17 Ru1 C16 37.1(2) . . ?
N1 Ru1 C13 123.7(3) . . ?
N2 Ru1 C13 124.1(3) . . ?
C14 Ru1 C13 36.1(3) . . ?
C15 Ru1 C13 60.6(3) . . ?
C17 Ru1 C13 36.7(2) . . ?
C16 Ru1 C13 60.8(2) . . ?
N1 Ru1 Ru2 53.98(12) . . ?
N2 Ru1 Ru2 53.59(12) . . ?
C14 Ru1 Ru2 147.4(2) . . ?
C15 Ru1 Ru2 147.3(2) . . ?
C17 Ru1 Ru2 148.34(16) . . ?
C16 Ru1 Ru2 148.20(17) . . ?
C13 Ru1 Ru2 148.29(16) . . ?
N1 Ru1 Pb1 80.79(11) . . ?
N2 Ru1 Pb1 81.29(12) . . ?
C14 Ru1 Pb1 101.6(4) . . ?
C15 Ru1 Pb1 138.2(4) . . ?
C17 Ru1 Pb1 102.89(18) . . ?
C16 Ru1 Pb1 139.8(2) . . ?
C13 Ru1 Pb1 83.33(16) . . ?
Ru2 Ru1 Pb1 64.952(15) . . ?
N2 Ru2 N1 106.61(17) . . ?
N2 Ru2 C27 157.3(2) . . ?
N1 Ru2 C27 96.1(2) . . ?
N2 Ru2 C24 96.2(2) . . ?
N1 Ru2 C24 157.1(2) . . ?
C27 Ru2 C24 61.1(2) . . ?
N2 Ru2 C25 101.1(2) . . ?
N1 Ru2 C25 135.1(2) . . ?
C27 Ru2 C25 60.8(2) . . ?
C24 Ru2 C25 37.4(2) . . ?
N2 Ru2 C26 133.7(2) . . ?
N1 Ru2 C26 101.9(2) . . ?
C27 Ru2 C26 36.6(2) . . ?
C24 Ru2 C26 61.7(2) . . ?
C25 Ru2 C26 36.4(2) . . ?
N2 Ru2 C23 124.6(2) . . ?
N1 Ru2 C23 122.5(2) . . ?
C27 Ru2 C23 36.5(2) . . ?
C24 Ru2 C23 36.9(2) . . ?
C25 Ru2 C23 61.6(2) . . ?
C26 Ru2 C23 61.4(2) . . ?
N2 Ru2 Ru1 54.21(12) . . ?
N1 Ru2 Ru1 53.71(12) . . ?
C27 Ru2 Ru1 147.77(18) . . ?
C24 Ru2 Ru1 147.66(15) . . ?
C25 Ru2 Ru1 147.56(16) . . ?
C26 Ru2 Ru1 147.19(15) . . ?
C23 Ru2 Ru1 147.67(16) . . ?
N2 Ru2 Pb1 81.21(12) . . ?
N1 Ru2 Pb1 80.34(11) . . ?
C27 Ru2 Pb1 103.33(17) . . ?
C24 Ru2 Pb1 101.85(17) . . ?
C25 Ru2 Pb1 139.20(16) . . ?
C26 Ru2 Pb1 139.85(17) . . ?
C23 Ru2 Pb1 83.31(16) . . ?
Ru1 Ru2 Pb1 64.369(15) . . ?
C1 N1 Ru1 125.9(3) . . ?
C1 N1 Ru2 123.0(3) . . ?
Ru1 N1 Ru2 72.32(14) . . ?
C1 N1 H1 110.2 . . ?
Ru1 N1 H1 110.2 . . ?
Ru2 N1 H1 110.2 . . ?
C7 N2 Ru2 124.6(3) . . ?
C7 N2 Ru1 123.4(4) . . ?
Ru2 N2 Ru1 72.21(14) . . ?
C7 N2 H2 110.5 . . ?
Ru2 N2 H2 110.5 . . ?
Ru1 N2 H2 110.5 . . ?
C6 C1 C2 118.1(5) . . ?
C6 C1 N1 121.7(5) . . ?
C2 C1 N1 120.2(5) . . ?
C3 C2 C1 120.6(6) . . ?
C3 C2 H2A 119.7 . . ?
C1 C2 H2A 119.7 . . ?
C4 C3 C2 120.6(6) . . ?
C4 C3 H3 119.7 . . ?
C2 C3 H3 119.7 . . ?
C5 C4 C3 119.7(6) . . ?
C5 C4 H4 120.2 . . ?
C3 C4 H4 120.2 . . ?
C4 C5 C6 119.4(6) . . ?
C4 C5 H5 120.3 . . ?
C6 C5 H5 120.3 . . ?
C1 C6 C5 121.7(6) . . ?
C1 C6 H6 119.1 . . ?
C5 C6 H6 119.1 . . ?
C12 C7 C8 117.6(6) . . ?
C12 C7 N2 123.7(5) . . ?
C8 C7 N2 118.7(5) . . ?
C9 C8 C7 120.5(6) . . ?
C9 C8 H8 119.8 . . ?
C7 C8 H8 119.8 . . ?
C10 C9 C8 119.9(7) . . ?
C10 C9 H9 120.0 . . ?
C8 C9 H9 120.0 . . ?
C11 C10 C9 120.2(7) . . ?
C11 C10 H10 119.9 . . ?
C9 C10 H10 119.9 . . ?
C10 C11 C12 119.9(6) . . ?
C10 C11 H11 120.1 . . ?
C12 C11 H11 120.1 . . ?
C11 C12 C7 121.9(6) . . ?
C11 C12 H12 119.0 . . ?
C7 C12 H12 119.0 . . ?
C14 C13 C17 106.8(7) . . ?
C14 C13 C18 126.6(10) . . ?
C17 C13 C18 126.4(9) . . ?
C14 C13 Ru1 69.7(4) . . ?
C17 C13 Ru1 70.2(3) . . ?
C18 C13 Ru1 129.1(5) . . ?
C13 C14 C15 109.3(8) . . ?
C13 C14 C19 122.6(12) . . ?
C15 C14 C19 127.5(12) . . ?
C13 C14 Ru1 74.2(4) . . ?
C15 C14 Ru1 72.4(5) . . ?
C19 C14 Ru1 126.5(6) . . ?
C16 C15 C14 108.5(8) . . ?
C16 C15 C20 127.1(13) . . ?
C14 C15 C20 124.0(13) . . ?
C16 C15 Ru1 73.0(4) . . ?
C14 C15 Ru1 71.0(5) . . ?
C20 C15 Ru1 127.1(6) . . ?
C15 C16 C17 108.2(7) . . ?
C15 C16 C21 124.8(11) . . ?
C17 C16 C21 126.6(10) . . ?
C15 C16 Ru1 71.5(4) . . ?
C17 C16 Ru1 70.8(3) . . ?
C21 C16 Ru1 129.0(5) . . ?
C13 C17 C16 107.0(6) . . ?
C13 C17 C22 125.9(8) . . ?
C16 C17 C22 126.7(8) . . ?
C13 C17 Ru1 73.1(4) . . ?
C16 C17 Ru1 72.0(4) . . ?
C22 C17 Ru1 125.3(5) . . ?
C13 C18 H18A 109.5 . . ?
C13 C18 H18B 109.5 . . ?
H18A C18 H18B 109.5 . . ?
C13 C18 H18C 109.5 . . ?
H18A C18 H18C 109.5 . . ?
H18B C18 H18C 109.5 . . ?
C14 C19 H19A 109.5 . . ?
C14 C19 H19B 109.5 . . ?
H19A C19 H19B 109.5 . . ?
C14 C19 H19C 109.5 . . ?
H19A C19 H19C 109.5 . . ?
H19B C19 H19C 109.5 . . ?
C15 C20 H20A 109.5 . . ?
C15 C20 H20B 109.5 . . ?
H20A C20 H20B 109.5 . . ?
C15 C20 H20C 109.5 . . ?
H20A C20 H20C 109.5 . . ?
H20B C20 H20C 109.5 . . ?
C16 C21 H21A 109.5 . . ?
C16 C21 H21B 109.5 . . ?
H21A C21 H21B 109.5 . . ?
C16 C21 H21C 109.5 . . ?
H21A C21 H21C 109.5 . . ?
H21B C21 H21C 109.5 . . ?
C17 C22 H22A 109.5 . . ?
C17 C22 H22B 109.5 . . ?
H22A C22 H22B 109.5 . . ?
C17 C22 H22C 109.5 . . ?
H22A C22 H22C 109.5 . . ?
H22B C22 H22C 109.5 . . ?
C27 C23 C24 106.5(5) . . ?
C27 C23 C28 127.3(7) . . ?
C24 C23 C28 125.9(6) . . ?
C27 C23 Ru2 70.1(3) . . ?
C24 C23 Ru2 70.5(3) . . ?
C28 C23 Ru2 128.8(4) . . ?
C23 C24 C25 107.6(6) . . ?
C23 C24 C29 126.3(6) . . ?
C25 C24 C29 125.8(7) . . ?
C23 C24 Ru2 72.6(3) . . ?
C25 C24 Ru2 71.6(4) . . ?
C29 C24 Ru2 126.1(4) . . ?
C26 C25 C24 108.1(6) . . ?
C26 C25 C30 126.2(7) . . ?
C24 C25 C30 125.2(7) . . ?
C26 C25 Ru2 71.9(4) . . ?
C24 C25 Ru2 71.0(3) . . ?
C30 C25 Ru2 129.1(5) . . ?
C25 C26 C27 107.4(5) . . ?
C25 C26 C31 126.2(7) . . ?
C27 C26 C31 126.1(7) . . ?
C25 C26 Ru2 71.7(4) . . ?
C27 C26 Ru2 70.8(3) . . ?
C31 C26 Ru2 127.8(4) . . ?
C26 C27 C23 110.3(6) . . ?
C26 C27 C32 124.0(6) . . ?
C23 C27 C32 125.4(6) . . ?
C26 C27 Ru2 72.6(3) . . ?
C23 C27 Ru2 73.4(3) . . ?
C32 C27 Ru2 125.4(5) . . ?
C23 C28 H28A 109.5 . . ?
C23 C28 H28B 109.5 . . ?
H28A C28 H28B 109.5 . . ?
C23 C28 H28C 109.5 . . ?
H28A C28 H28C 109.5 . . ?
H28B C28 H28C 109.5 . . ?
C24 C29 H29A 109.5 . . ?
C24 C29 H29B 109.5 . . ?
H29A C29 H29B 109.5 . . ?
C24 C29 H29C 109.5 . . ?
H29A C29 H29C 109.5 . . ?
H29B C29 H29C 109.5 . . ?
C25 C30 H30A 109.5 . . ?
C25 C30 H30B 109.5 . . ?
H30A C30 H30B 109.5 . . ?
C25 C30 H30C 109.5 . . ?
H30A C30 H30C 109.5 . . ?
H30B C30 H30C 109.5 . . ?
C26 C31 H31A 109.5 . . ?
C26 C31 H31B 109.5 . . ?
H31A C31 H31B 109.5 . . ?
C26 C31 H31C 109.5 . . ?
H31A C31 H31C 109.5 . . ?
H31B C31 H31C 109.5 . . ?
C27 C32 H32A 109.5 . . ?
C27 C32 H32B 109.5 . . ?
H32A C32 H32B 109.5 . . ?
C27 C32 H32C 109.5 . . ?
H32A C32 H32C 109.5 . . ?
H32B C32 H32C 109.5 . . ?

loop_
_geom_bond_atom_site_label_1
_geom_bond_atom_site_label_2
_geom_bond_distance
_geom_bond_site_symmetry_2
_geom_bond_publ_flag
Pb1 Ru1 2.8331(5) . ?
Pb1 Ru2 2.8468(5) . ?
Pb1 Cl2 2.861(2) . ?
Pb1 Cl1 2.867(2) . ?
Ru1 N1 2.056(4) . ?
Ru1 N2 2.071(4) . ?
Ru1 C14 2.202(7) . ?
Ru1 C15 2.220(7) . ?
Ru1 C17 2.222(6) . ?
Ru1 C16 2.238(6) . ?
Ru1 C13 2.260(6) . ?
Ru1 Ru2 2.4309(6) . ?
Ru2 N2 2.055(4) . ?
Ru2 N1 2.064(4) . ?
Ru2 C27 2.224(6) . ?
Ru2 C24 2.239(6) . ?
Ru2 C25 2.246(6) . ?
Ru2 C26 2.247(6) . ?
Ru2 C23 2.266(6) . ?
N1 C1 1.432(6) . ?
N1 H1 0.9800 . ?
N2 C7 1.417(7) . ?
N2 H2 0.9800 . ?
C1 C6 1.367(7) . ?
C1 C2 1.386(7) . ?
C2 C3 1.380(8) . ?
C2 H2A 0.9300 . ?
C3 C4 1.372(9) . ?
C3 H3 0.9300 . ?
C4 C5 1.369(8) . ?
C4 H4 0.9300 . ?
C5 C6 1.392(7) . ?
C5 H5 0.9300 . ?
C6 H6 0.9300 . ?
C7 C12 1.376(7) . ?
C7 C8 1.391(8) . ?
C8 C9 1.384(8) . ?
C8 H8 0.9300 . ?
C9 C10 1.378(9) . ?
C9 H9 0.9300 . ?
C10 C11 1.354(9) . ?
C10 H10 0.9300 . ?
C11 C12 1.376(8) . ?
C11 H11 0.9300 . ?
C12 H12 0.9300 . ?
C13 C14 1.384(11) . ?
C13 C17 1.410(9) . ?
C13 C18 1.485(9) . ?
C14 C15 1.388(12) . ?
C14 C19 1.521(11) . ?
C15 C16 1.357(11) . ?
C15 C20 1.500(11) . ?
C16 C17 1.421(9) . ?
C16 C21 1.493(9) . ?
C17 C22 1.508(9) . ?
C18 H18A 0.9600 . ?
C18 H18B 0.9600 . ?
C18 H18C 0.9600 . ?
C19 H19A 0.9600 . ?
C19 H19B 0.9600 . ?
C19 H19C 0.9600 . ?
C20 H20A 0.9600 . ?
C20 H20B 0.9600 . ?
C20 H20C 0.9600 . ?
C21 H21A 0.9600 . ?
C21 H21B 0.9600 . ?
C21 H21C 0.9600 . ?
C22 H22A 0.9600 . ?
C22 H22B 0.9600 . ?
C22 H22C 0.9600 . ?
C23 C27 1.405(8) . ?
C23 C24 1.426(8) . ?
C23 C28 1.508(8) . ?
C24 C25 1.437(8) . ?
C24 C29 1.497(8) . ?
C25 C26 1.403(9) . ?
C25 C30 1.495(9) . ?
C26 C27 1.404(8) . ?
C26 C31 1.488(8) . ?
C27 C32 1.539(9) . ?
C28 H28A 0.9600 . ?
C28 H28B 0.9600 . ?
C28 H28C 0.9600 . ?
C29 H29A 0.9600 . ?
C29 H29B 0.9600 . ?
C29 H29C 0.9600 . ?
C30 H30A 0.9600 . ?
C30 H30B 0.9600 . ?
C30 H30C 0.9600 . ?
C31 H31A 0.9600 . ?
C31 H31B 0.9600 . ?
C31 H31C 0.9600 . ?
C32 H32A 0.9600 . ?
C32 H32B 0.9600 . ?
C32 H32C 0.9600 . ?

loop_
_geom_torsion_atom_site_label_1
_geom_torsion_atom_site_label_2
_geom_torsion_atom_site_label_3
_geom_torsion_atom_site_label_4
_geom_torsion
_geom_torsion_site_symmetry_1
_geom_torsion_site_symmetry_2
_geom_torsion_site_symmetry_3
_geom_torsion_site_symmetry_4
_geom_torsion_publ_flag
Ru1 N1 C1 C6 41.1(7) . . . . ?
Ru2 N1 C1 C6 -50.2(7) . . . . ?
Ru1 N1 C1 C2 -140.6(5) . . . . ?
Ru2 N1 C1 C2 128.1(5) . . . . ?
C6 C1 C2 C3 1.5(9) . . . . ?
N1 C1 C2 C3 -176.8(6) . . . . ?
C1 C2 C3 C4 -0.3(10) . . . . ?
C2 C3 C4 C5 -1.1(11) . . . . ?
C3 C4 C5 C6 1.2(10) . . . . ?
C2 C1 C6 C5 -1.4(9) . . . . ?
N1 C1 C6 C5 176.9(5) . . . . ?
C4 C5 C6 C1 0.1(9) . . . . ?
Ru2 N2 C7 C12 43.3(8) . . . . ?
Ru1 N2 C7 C12 -47.3(7) . . . . ?
Ru2 N2 C7 C8 -136.2(5) . . . . ?
Ru1 N2 C7 C8 133.2(5) . . . . ?
C12 C7 C8 C9 0.8(11) . . . . ?
N2 C7 C8 C9 -179.6(7) . . . . ?
C7 C8 C9 C10 0.2(13) . . . . ?
C8 C9 C10 C11 -1.3(13) . . . . ?
C9 C10 C11 C12 1.4(12) . . . . ?
C10 C11 C12 C7 -0.3(10) . . . . ?
C8 C7 C12 C11 -0.8(10) . . . . ?
N2 C7 C12 C11 179.7(6) . . . . ?
C17 C13 C14 C15 3.7(8) . . . . ?
C18 C13 C14 C15 -171.3(7) . . . . ?
Ru1 C13 C14 C15 64.5(6) . . . . ?
C17 C13 C14 C19 175.6(7) . . . . ?
C18 C13 C14 C19 0.6(12) . . . . ?
Ru1 C13 C14 C19 -123.6(8) . . . . ?
C17 C13 C14 Ru1 -60.7(5) . . . . ?
C18 C13 C14 Ru1 124.2(7) . . . . ?
C13 C14 C15 C16 -1.8(9) . . . . ?
C19 C14 C15 C16 -173.2(7) . . . . ?
Ru1 C14 C15 C16 63.8(6) . . . . ?
C13 C14 C15 C20 171.9(7) . . . . ?
C19 C14 C15 C20 0.5(14) . . . . ?
Ru1 C14 C15 C20 -122.5(8) . . . . ?
C13 C14 C15 Ru1 -65.6(5) . . . . ?
C19 C14 C15 Ru1 123.0(8) . . . . ?
C14 C15 C16 C17 -0.8(9) . . . . ?
C20 C15 C16 C17 -174.3(7) . . . . ?
Ru1 C15 C16 C17 61.7(5) . . . . ?
C14 C15 C16 C21 172.3(7) . . . . ?
C20 C15 C16 C21 -1.2(13) . . . . ?
Ru1 C15 C16 C21 -125.2(7) . . . . ?
C14 C15 C16 Ru1 -62.5(6) . . . . ?
C20 C15 C16 Ru1 124.0(9) . . . . ?
C14 C13 C17 C16 -4.1(7) . . . . ?
C18 C13 C17 C16 170.9(6) . . . . ?
Ru1 C13 C17 C16 -64.5(4) . . . . ?
C14 C13 C17 C22 -177.8(6) . . . . ?
C18 C13 C17 C22 -2.8(11) . . . . ?
Ru1 C13 C17 C22 121.8(6) . . . . ?
C14 C13 C17 Ru1 60.4(5) . . . . ?
C18 C13 C17 Ru1 -124.5(7) . . . . ?
C15 C16 C17 C13 3.1(8) . . . . ?
C21 C16 C17 C13 -169.9(7) . . . . ?
Ru1 C16 C17 C13 65.2(4) . . . . ?
C15 C16 C17 C22 176.7(7) . . . . ?
C21 C16 C17 C22 3.8(11) . . . . ?
Ru1 C16 C17 C22 -121.1(7) . . . . ?
C15 C16 C17 Ru1 -62.2(5) . . . . ?
C21 C16 C17 Ru1 124.9(7) . . . . ?
C27 C23 C24 C25 -2.1(7) . . . . ?
C28 C23 C24 C25 172.3(6) . . . . ?
Ru2 C23 C24 C25 -63.4(4) . . . . ?
C27 C23 C24 C29 -176.3(6) . . . . ?
C28 C23 C24 C29 -1.9(10) . . . . ?
Ru2 C23 C24 C29 122.4(6) . . . . ?
C27 C23 C24 Ru2 61.3(4) . . . . ?
C28 C23 C24 Ru2 -124.3(6) . . . . ?
C23 C24 C25 C26 1.3(7) . . . . ?
C29 C24 C25 C26 175.6(6) . . . . ?
Ru2 C24 C25 C26 -62.7(4) . . . . ?
C23 C24 C25 C30 -170.9(6) . . . . ?
C29 C24 C25 C30 3.4(10) . . . . ?
Ru2 C24 C25 C30 125.1(6) . . . . ?
C23 C24 C25 Ru2 64.1(4) . . . . ?
C29 C24 C25 Ru2 -121.7(6) . . . . ?
C24 C25 C26 C27 0.0(7) . . . . ?
C30 C25 C26 C27 172.1(6) . . . . ?
Ru2 C25 C26 C27 -62.2(4) . . . . ?
C24 C25 C26 C31 -173.8(6) . . . . ?
C30 C25 C26 C31 -1.7(11) . . . . ?
Ru2 C25 C26 C31 124.0(6) . . . . ?
C24 C25 C26 Ru2 62.2(4) . . . . ?
C30 C25 C26 Ru2 -125.7(7) . . . . ?
C25 C26 C27 C23 -1.4(7) . . . . ?
C31 C26 C27 C23 172.4(6) . . . . ?
Ru2 C26 C27 C23 -64.2(4) . . . . ?
C25 C26 C27 C32 -175.8(6) . . . . ?
C31 C26 C27 C32 -2.0(10) . . . . ?
Ru2 C26 C27 C32 121.4(6) . . . . ?
C25 C26 C27 Ru2 62.8(4) . . . . ?
C31 C26 C27 Ru2 -123.4(6) . . . . ?
C24 C23 C27 C26 2.2(7) . . . . ?
C28 C23 C27 C26 -172.1(6) . . . . ?
Ru2 C23 C27 C26 63.7(4) . . . . ?
C24 C23 C27 C32 176.5(6) . . . . ?
C28 C23 C27 C32 2.2(11) . . . . ?
Ru2 C23 C27 C32 -122.0(6) . . . . ?
C24 C23 C27 Ru2 -61.5(4) . . . . ?
C28 C23 C27 Ru2 124.2(6) . . . . ?
